data_7045093
loop_
_publ_author_name
'Basu Baul, Tushar S.'
'Longkumer, Imliwati'
'Duthie, Andrew'
'Singh, Priya'
'Koch, Biplob'
'Guedes da Silva, M F\'atima C'

_publ_section_title
;
 Triphenylstannyl((arylimino)methyl)benzoates with selective potency that
 induce G1 and G2/M cell cycle arrest and trigger apoptosis via ROS in
 human cervical cancer cells.
;
_journal_issue 6
_journal_name_full 'Dalton transactions (Cambridge, England : 2003)'
_journal_page_first 1993
_journal_page_last 2008
_journal_paper_doi 10.1039/c7dt04037g
_journal_volume 47
_journal_year 2018
_chemical_formula_moiety 'C16 H15 N O3'
_chemical_formula_sum 'C16 H15 N O3'
_chemical_formula_weight 269.29
_space_group_crystal_system triclinic
_space_group_IT_number 2
_space_group_name_Hall '-P 1'
_space_group_name_H-M_alt 'P -1'
_symmetry_space_group_name_Hall '-P 1'
_symmetry_space_group_name_H-M 'P -1'
_atom_sites_solution_hydrogens mixed
_audit_creation_method SHELXL-2014/7
_audit_update_record
;
2017-02-17 deposited with the CCDC.
2017-12-19 downloaded from the CCDC.
;
_cell_angle_alpha 92.857(9)
_cell_angle_beta 96.511(9)
_cell_angle_gamma 104.261(10)
_cell_formula_units_Z 2
_cell_length_a 4.8722(6)
_cell_length_b 7.6353(8)
_cell_length_c 19.256(2)
_cell_measurement_reflns_used 767
_cell_measurement_temperature 298(2)
_cell_measurement_theta_max 24.5840
_cell_measurement_theta_min 3.6220
_cell_volume 687.53(14)
_computing_cell_refinement
;
CrysAlisPro, Agilent Technologies,
Version 1.171.36.32 (release 02-08-2013 CrysAlis171 .NET)
(compiled Aug  2 2013,16:46:58)
;
_computing_data_collection
;
CrysAlisPro, Agilent Technologies,
Version 1.171.36.32 (release 02-08-2013 CrysAlis171 .NET)
(compiled Aug  2 2013,16:46:58)
;
_computing_data_reduction
;
CrysAlisPro, Agilent Technologies,
Version 1.171.36.32 (release 02-08-2013 CrysAlis171 .NET)
(compiled Aug  2 2013,16:46:58)
;
_computing_structure_refinement 'SHELXL-2014/7 (Sheldrick, 2014)'
_diffrn_ambient_temperature 298(2)
_diffrn_measured_fraction_theta_full 0.998
_diffrn_measured_fraction_theta_max 0.873
_diffrn_measurement_device_type 'Xcalibur, Eos, Gemini'
_diffrn_measurement_method '\w scans'
_diffrn_radiation_type MoK\a
_diffrn_radiation_wavelength 0.71073
_diffrn_reflns_av_R_equivalents 0.0312
_diffrn_reflns_av_unetI/netI 0.0597
_diffrn_reflns_Laue_measured_fraction_full 0.998
_diffrn_reflns_Laue_measured_fraction_max 0.873
_diffrn_reflns_limit_h_max 6
_diffrn_reflns_limit_h_min -6
_diffrn_reflns_limit_k_max 10
_diffrn_reflns_limit_k_min -10
_diffrn_reflns_limit_l_max 24
_diffrn_reflns_limit_l_min -24
_diffrn_reflns_number 5200
_diffrn_reflns_point_group_measured_fraction_full 0.998
_diffrn_reflns_point_group_measured_fraction_max 0.873
_diffrn_reflns_theta_full 25.242
_diffrn_reflns_theta_max 28.663
_diffrn_reflns_theta_min 3.353
_diffrn_source 'Enhance (Mo) X-ray Source'
_exptl_absorpt_coefficient_mu 0.090
_exptl_absorpt_correction_T_max 1.00000
_exptl_absorpt_correction_T_min 0.95417
_exptl_absorpt_correction_type multi-scan
_exptl_absorpt_process_details
;
CrysAlisPro, Agilent Technologies,
Version 1.171.36.32 (release 02-08-2013 CrysAlis171 .NET)
(compiled Aug  2 2013,16:46:58)
Empirical absorption correction using spherical harmonics,
 implemented in SCALE3 ABSPACK scaling algorithm.
;
_exptl_crystal_colour white
_exptl_crystal_density_diffrn 1.301
_exptl_crystal_description plate
_exptl_crystal_F_000 284
_exptl_crystal_size_max 0.500
_exptl_crystal_size_mid 0.260
_exptl_crystal_size_min 0.020
_refine_diff_density_max 0.916
_refine_diff_density_min -0.345
_refine_diff_density_rms 0.051
_refine_ls_extinction_method none
_refine_ls_goodness_of_fit_ref 1.039
_refine_ls_hydrogen_treatment mixed
_refine_ls_matrix_type full
_refine_ls_number_parameters 184
_refine_ls_number_reflns 3103
_refine_ls_number_restraints 1
_refine_ls_restrained_S_all 1.039
_refine_ls_R_factor_all 0.1559
_refine_ls_R_factor_gt 0.0857
_refine_ls_shift/su_max 0.001
_refine_ls_shift/su_mean 0.000
_refine_ls_structure_factor_coef Fsqd
_refine_ls_weighting_details 'w=1/[\s^2^(Fo^2^)+(0.1006P)^2^+0.4580P] where P=(Fo^2^+2Fc^2^)/3'
_refine_ls_weighting_scheme calc
_refine_ls_wR_factor_gt 0.2099
_refine_ls_wR_factor_ref 0.2578
_reflns_Friedel_coverage 0.000
_reflns_number_gt 1618
_reflns_number_total 3103
_reflns_threshold_expression 'I > 2\s(I)'
_cod_data_source_file c7dt04037g2.cif
_cod_data_source_block HL6
_cod_depositor_comments 'Adding full bibliography for 7045092--7045100.cif.'
_cod_database_code 7045093
_shelx_shelxl_version_number 2014/7
_shelx_space_group_comment
;
The symmetry employed for this shelxl refinement is uniquely defined
by the following loop, which should always be used as a source of
symmetry information in preference to the above space-group names.
They are only intended as comments.
;
_shelx_estimated_absorpt_t_min 0.956
_shelx_estimated_absorpt_t_max 0.998

loop_
_space_group_symop_operation_xyz
'x, y, z'
'-x, -y, -z'

loop_
_atom_site_label
_atom_site_type_symbol
_atom_site_fract_x
_atom_site_fract_y
_atom_site_fract_z
_atom_site_U_iso_or_equiv
_atom_site_adp_type
_atom_site_occupancy
_atom_site_site_symmetry_order
_atom_site_calc_flag
_atom_site_refinement_flags_posn
_atom_site_refinement_flags_adp
C1 C 0.8007(7) 0.1416(4) 0.55094(17) 0.0409(8) Uani 1 1 d . .
C2 C 0.6577(7) 0.2561(4) 0.59076(16) 0.0396(7) Uani 1 1 d . .
C3 C 0.6744(8) 0.4320(4) 0.57434(19) 0.0492(9) Uani 1 1 d . .
H3 H 0.7727 0.4772 0.5377 0.059 Uiso 1 1 calc R U
C4 C 0.5462(8) 0.5415(5) 0.6118(2) 0.0570(10) Uani 1 1 d . .
H4 H 0.5555 0.6591 0.5997 0.068 Uiso 1 1 calc R U
C5 C 0.4046(8) 0.4773(5) 0.6671(2) 0.0536(9) Uani 1 1 d . .
C6 C 0.3862(8) 0.2997(5) 0.68365(19) 0.0569(10) Uani 1 1 d . .
H6 H 0.2897 0.2553 0.7207 0.068 Uiso 1 1 calc R U
C7 C 0.5104(8) 0.1885(5) 0.64539(18) 0.0496(9) Uani 1 1 d . .
H7 H 0.4953 0.0694 0.6562 0.059 Uiso 1 1 calc R U
C8 C 0.2839(9) 0.6110(7) 0.7067(2) 0.0721(12) Uani 1 1 d . .
H8 H 0.2886 0.7232 0.6895 0.087 Uiso 1 1 calc R U
C9 C 0.0833(9) 0.7213(6) 0.7937(3) 0.0717(13) Uani 1 1 d . .
C10 C 0.0978(11) 0.7252(6) 0.8645(3) 0.0844(15) Uani 1 1 d . .
H10 H 0.1734 0.6409 0.8881 0.101 Uiso 1 1 calc R U
C11 C 0.0035(10) 0.8507(6) 0.9017(2) 0.0746(13) Uani 1 1 d . .
H11 H 0.0199 0.8516 0.9503 0.090 Uiso 1 1 calc R U
C12 C -0.1158(8) 0.9763(5) 0.8687(2) 0.0540(9) Uani 1 1 d . .
C13 C -0.1373(8) 0.9772(6) 0.7971(2) 0.0644(11) Uani 1 1 d . .
H13 H -0.2178 1.0600 0.7739 0.077 Uiso 1 1 calc R U
C14 C -0.0326(9) 0.8476(7) 0.7594(2) 0.0758(13) Uani 1 1 d . .
H14 H -0.0420 0.8476 0.7109 0.091 Uiso 1 1 calc R U
C15 C -0.3422(9) 1.2198(6) 0.8798(2) 0.0710(12) Uani 1 1 d . .
H15A H -0.5100 1.1560 0.8480 0.085 Uiso 1 1 calc R U
H15B H -0.2136 1.3003 0.8535 0.085 Uiso 1 1 calc R U
C16 C -0.4255(11) 1.3259(7) 0.9381(3) 0.1000(18) Uani 1 1 d . .
H16A H -0.5197 1.4125 0.9187 0.150 Uiso 1 1 calc R U
H16B H -0.5527 1.2447 0.9637 0.150 Uiso 1 1 calc R U
H16C H -0.2576 1.3883 0.9691 0.150 Uiso 1 1 calc R U
N1 N 0.1825(8) 0.5757(5) 0.7597(2) 0.0766(11) Uani 1 1 d . .
O1 O 0.9273(6) 0.2118(3) 0.50031(14) 0.0602(8) Uani 1 1 d D .
O2 O 0.7935(6) -0.0167(3) 0.56654(13) 0.0579(7) Uani 1 1 d . .
O3 O -0.2039(6) 1.0940(4) 0.91161(14) 0.0661(8) Uani 1 1 d . .
H1O H 1.007(9) 0.141(5) 0.474(2) 0.099 Uiso 1 1 d D U

loop_
_atom_site_aniso_label
_atom_site_aniso_U_11
_atom_site_aniso_U_22
_atom_site_aniso_U_33
_atom_site_aniso_U_23
_atom_site_aniso_U_13
_atom_site_aniso_U_12
C1 0.0418(18) 0.0392(17) 0.0434(18) 0.0007(14) 0.0079(14) 0.0126(14)
C2 0.0417(18) 0.0394(17) 0.0388(17) -0.0045(13) 0.0053(14) 0.0138(14)
C3 0.056(2) 0.0433(18) 0.053(2) 0.0051(15) 0.0147(17) 0.0171(16)
C4 0.067(2) 0.0428(19) 0.065(3) 0.0005(17) 0.010(2) 0.0221(18)
C5 0.052(2) 0.056(2) 0.054(2) -0.0159(17) 0.0010(18) 0.0223(18)
C6 0.057(2) 0.071(2) 0.046(2) 0.0011(18) 0.0203(18) 0.018(2)
C7 0.058(2) 0.0490(19) 0.048(2) 0.0048(16) 0.0143(17) 0.0205(17)
C8 0.059(3) 0.100(3) 0.053(3) 0.000(2) 0.009(2) 0.012(2)
C9 0.054(2) 0.072(3) 0.092(3) -0.027(2) 0.010(2) 0.029(2)
C10 0.104(4) 0.078(3) 0.082(3) -0.010(3) 0.016(3) 0.047(3)
C11 0.100(3) 0.069(3) 0.067(3) -0.001(2) 0.022(2) 0.042(3)
C12 0.054(2) 0.055(2) 0.055(2) -0.0134(17) 0.0141(18) 0.0186(18)
C13 0.055(2) 0.081(3) 0.059(2) -0.014(2) 0.0052(19) 0.025(2)
C14 0.061(3) 0.106(3) 0.052(2) -0.032(2) 0.011(2) 0.012(2)
C15 0.067(3) 0.071(3) 0.079(3) -0.010(2) 0.004(2) 0.032(2)
C16 0.104(4) 0.093(3) 0.118(4) -0.031(3) 0.015(3) 0.060(3)
N1 0.067(2) 0.080(2) 0.082(3) 0.002(2) 0.013(2) 0.0160(19)
O1 0.0787(19) 0.0544(15) 0.0605(17) 0.0101(12) 0.0352(14) 0.0289(14)
O2 0.0734(18) 0.0441(13) 0.0663(17) 0.0090(12) 0.0294(14) 0.0238(13)
O3 0.081(2) 0.0698(17) 0.0581(16) -0.0085(13) 0.0153(14) 0.0396(15)

loop_
_atom_type_symbol
_atom_type_description
_atom_type_scat_dispersion_real
_atom_type_scat_dispersion_imag
_atom_type_scat_source
C C 0.0033 0.0016 'International Tables Vol C Tables 4.2.6.8 and 6.1.1.4'
H H 0.0000 0.0000 'International Tables Vol C Tables 4.2.6.8 and 6.1.1.4'
N N 0.0061 0.0033 'International Tables Vol C Tables 4.2.6.8 and 6.1.1.4'
O O 0.0106 0.0060 'International Tables Vol C Tables 4.2.6.8 and 6.1.1.4'

loop_
_geom_angle_atom_site_label_1
_geom_angle_atom_site_label_2
_geom_angle_atom_site_label_3
_geom_angle
O2 C1 O1 122.6(3)
O2 C1 C2 120.5(3)
O1 C1 C2 116.9(3)
C3 C2 C7 119.7(3)
C3 C2 C1 119.9(3)
C7 C2 C1 120.4(3)
C2 C3 C4 120.6(3)
C2 C3 H3 119.7
C4 C3 H3 119.7
C5 C4 C3 120.3(3)
C5 C4 H4 119.9
C3 C4 H4 119.9
C4 C5 C6 119.3(3)
C4 C5 C8 116.0(4)
C6 C5 C8 124.7(4)
C7 C6 C5 120.5(3)
C7 C6 H6 119.7
C5 C6 H6 119.7
C6 C7 C2 119.6(3)
C6 C7 H7 120.2
C2 C7 H7 120.2
N1 C8 C5 121.5(5)
N1 C8 H8 119.2
C5 C8 H8 119.2
C10 C9 C14 118.4(4)
C10 C9 N1 115.8(4)
C14 C9 N1 125.7(4)
C9 C10 C11 121.2(4)
C9 C10 H10 119.4
C11 C10 H10 119.4
C10 C11 C12 121.4(4)
C10 C11 H11 119.3
C12 C11 H11 119.3
O3 C12 C13 124.4(4)
O3 C12 C11 116.0(3)
C13 C12 C11 119.6(3)
C12 C13 C14 118.1(4)
C12 C13 H13 121.0
C14 C13 H13 121.0
C9 C14 C13 121.3(4)
C9 C14 H14 119.4
C13 C14 H14 119.4
O3 C15 C16 106.9(4)
O3 C15 H15A 110.3
C16 C15 H15A 110.3
O3 C15 H15B 110.3
C16 C15 H15B 110.3
H15A C15 H15B 108.6
C15 C16 H16A 109.5
C15 C16 H16B 109.5
H16A C16 H16B 109.5
C15 C16 H16C 109.5
H16A C16 H16C 109.5
H16B C16 H16C 109.5
C8 N1 C9 115.4(4)
C1 O1 H1O 118(3)
C12 O3 C15 118.1(3)

loop_
_geom_bond_atom_site_label_1
_geom_bond_atom_site_label_2
_geom_bond_distance
C1 O2 1.254(4)
C1 O1 1.282(4)
C1 C2 1.480(4)
C2 C3 1.380(4)
C2 C7 1.390(5)
C3 C4 1.383(5)
C3 H3 0.9300
C4 C5 1.379(5)
C4 H4 0.9300
C5 C6 1.392(5)
C5 C8 1.513(6)
C6 C7 1.387(5)
C6 H6 0.9300
C7 H7 0.9300
C8 N1 1.198(5)
C8 H8 0.9300
C9 C10 1.355(7)
C9 C14 1.390(6)
C9 N1 1.470(5)
C10 C11 1.366(5)
C10 H10 0.9300
C11 C12 1.384(5)
C11 H11 0.9300
C12 O3 1.367(4)
C12 C13 1.371(5)
C13 C14 1.424(5)
C13 H13 0.9300
C14 H14 0.9300
C15 O3 1.427(5)
C15 C16 1.501(6)
C15 H15A 0.9700
C15 H15B 0.9700
C16 H16A 0.9600
C16 H16B 0.9600
C16 H16C 0.9600
O1 H1O 0.913(19)

loop_
_geom_hbond_atom_site_label_D
_geom_hbond_atom_site_label_H
_geom_hbond_atom_site_label_A
_geom_hbond_distance_DH
_geom_hbond_distance_HA
_geom_hbond_distance_DA
_geom_hbond_angle_DHA
_geom_hbond_site_symmetry_A
O1 H1O O2 0.913(19) 1.73(2) 2.633(3) 171(5) 2_756

loop_
_geom_torsion_atom_site_label_1
_geom_torsion_atom_site_label_2
_geom_torsion_atom_site_label_3
_geom_torsion_atom_site_label_4
_geom_torsion
O2 C1 C2 C3 178.1(3)
O1 C1 C2 C3 -2.5(5)
O2 C1 C2 C7 -0.8(5)
O1 C1 C2 C7 178.6(3)
C7 C2 C3 C4 0.1(5)
C1 C2 C3 C4 -178.9(3)
C2 C3 C4 C5 1.3(6)
C3 C4 C5 C6 -1.6(6)
C3 C4 C5 C8 177.3(3)
C4 C5 C6 C7 0.5(6)
C8 C5 C6 C7 -178.2(4)
C5 C6 C7 C2 0.9(6)
C3 C2 C7 C6 -1.2(5)
C1 C2 C7 C6 177.8(3)
C4 C5 C8 N1 -172.4(4)
C6 C5 C8 N1 6.4(7)
C14 C9 C10 C11 -0.5(8)
N1 C9 C10 C11 -177.9(4)
C9 C10 C11 C12 1.3(8)
C10 C11 C12 O3 179.6(4)
C10 C11 C12 C13 -0.8(7)
O3 C12 C13 C14 179.2(4)
C11 C12 C13 C14 -0.4(6)
C10 C9 C14 C13 -0.8(7)
N1 C9 C14 C13 176.4(4)
C12 C13 C14 C9 1.2(6)
C5 C8 N1 C9 177.9(4)
C10 C9 N1 C8 -149.6(5)
C14 C9 N1 C8 33.2(6)
C13 C12 O3 C15 3.7(6)
C11 C12 O3 C15 -176.7(4)
C16 C15 O3 C12 177.8(4)
